data_2225207
loop_
_publ_author_name
'Ji, Xiao-Ling'
'Sun, Wang-Bin'
'Zhang, Qian'
'Cao, Yan-Ping'
'Bai, Ming-Sheng'

_publ_section_title
;Diethyl
 4-[4-(dimethylamino)phenyl]-2,6-dimethyl-1,4-dihydropyridine-3,5-dicarboxylate
;
_journal_coeditor_code CV2687
_journal_issue 3
_journal_name_full 'Acta Crystallographica Section E'
_journal_page_first o519
_journal_paper_doi 10.1107/S1600536810003508
_journal_volume 66
_journal_year 2010
_chemical_formula_iupac 'C21 H28 N2 O4'
_chemical_formula_moiety 'C21 H28 N2 O4'
_chemical_formula_sum 'C21 H28 N2 O4'
_chemical_formula_weight 372.45
_chemical_name_systematic
;Diethyl
4-[4-(dimethylamino)phenyl]-2,6-dimethyl-1,4-dihydropyridine-3,5-dicarboxylate
;
_space_group_IT_number 14
_symmetry_cell_setting monoclinic
_symmetry_space_group_name_Hall '-P 2yn'
_symmetry_space_group_name_H-M 'P 1 21/n 1'
_atom_sites_solution_hydrogens geom
_atom_sites_solution_primary direct
_atom_sites_solution_secondary difmap
_audit_creation_method SHELXL-97
_cell_angle_alpha 90.00
_cell_angle_beta 91.0210(10)
_cell_angle_gamma 90.00
_cell_formula_units_Z 4
_cell_length_a 7.5023(7)
_cell_length_b 14.9797(14)
_cell_length_c 18.0691(19)
_cell_measurement_reflns_used 1665
_cell_measurement_temperature 298(2)
_cell_measurement_theta_max 20.897
_cell_measurement_theta_min 2.633
_cell_volume 2030.3(3)
_computing_cell_refinement 'SAINT (Siemens, 1996)'
_computing_data_collection 'SMART (Siemens, 1996)'
_computing_data_reduction 'SAINT (Siemens, 1996)'
_computing_molecular_graphics 'SHELXTL (Sheldrick, 2008)'
_computing_publication_material 'SHELXTL (Sheldrick, 2008)'
_computing_structure_refinement 'SHELXL97 (Sheldrick, 2008)'
_computing_structure_solution 'SHELXS97 (Sheldrick, 2008)'
_diffrn_ambient_temperature 298(2)
_diffrn_measured_fraction_theta_full 0.999
_diffrn_measured_fraction_theta_max 0.999
_diffrn_measurement_device_type 'Bruker SMART APEX CCD area-detector'
_diffrn_measurement_method 'phi and omega scans'
_diffrn_radiation_monochromator graphite
_diffrn_radiation_source 'fine-focus sealed tube'
_diffrn_radiation_type MoK\a
_diffrn_radiation_wavelength 0.71073
_diffrn_reflns_av_R_equivalents 0.0672
_diffrn_reflns_av_sigmaI/netI 0.0847
_diffrn_reflns_limit_h_max 8
_diffrn_reflns_limit_h_min -8
_diffrn_reflns_limit_k_max 17
_diffrn_reflns_limit_k_min -11
_diffrn_reflns_limit_l_max 21
_diffrn_reflns_limit_l_min -21
_diffrn_reflns_number 10007
_diffrn_reflns_theta_full 25.01
_diffrn_reflns_theta_max 25.01
_diffrn_reflns_theta_min 1.77
_exptl_absorpt_coefficient_mu 0.084
_exptl_absorpt_correction_T_max 0.9614
_exptl_absorpt_correction_T_min 0.9598
_exptl_absorpt_correction_type multi-scan
_exptl_absorpt_process_details '(SADABS; Sheldrick, 1996)'
_exptl_crystal_colour red
_exptl_crystal_density_diffrn 1.218
_exptl_crystal_density_method 'not measured'
_exptl_crystal_description needle
_exptl_crystal_F_000 800
_exptl_crystal_size_max 0.49
_exptl_crystal_size_mid 0.48
_exptl_crystal_size_min 0.47
_refine_diff_density_max 0.185
_refine_diff_density_min -0.178
_refine_ls_extinction_method none
_refine_ls_goodness_of_fit_ref 1.015
_refine_ls_hydrogen_treatment constr
_refine_ls_matrix_type full
_refine_ls_number_parameters 270
_refine_ls_number_reflns 3572
_refine_ls_number_restraints 0
_refine_ls_restrained_S_all 1.015
_refine_ls_R_factor_all 0.1418
_refine_ls_R_factor_gt 0.0605
_refine_ls_shift/su_max 0.001
_refine_ls_shift/su_mean 0.000
_refine_ls_structure_factor_coef Fsqd
_refine_ls_weighting_details 'calc w=1/[\s^2^(Fo^2^)+(0.0653P)^2^+1.4769P] where P=(Fo^2^+2Fc^2^)/3'
_refine_ls_weighting_scheme calc
_refine_ls_wR_factor_gt 0.1432
_refine_ls_wR_factor_ref 0.2017
_reflns_number_gt 1680
_reflns_number_total 3572
_reflns_threshold_expression I>2sigma(I)
_cod_data_source_file cv2687.cif
_cod_data_source_block I
_cod_depositor_comments
;
The following automatic conversions were performed:
'_symmetry_cell_setting' value 'Monoclinic' changed to 'monoclinic'
according to '/home/saulius/struct/CIF-dictionaries/cif_core.dic'
dictionary named 'cif_core.dic' version 2.4.1 from 2010-06-29.

Automatic conversion script
Id: cif_fix_enum 1527 2010-12-29 10:47:43Z saulius 

The following automatic conversions were performed:

'_symmetry_cell_setting' value 'Monoclinic' changed to 'monoclinic'
according to /home/saulius/struct/CIF-dictionaries/cif_core.dic
dictionary named 'cif_core.dic' version 2.4.1 from 2010-06-29.

Automatic conversion script
Id: cif_fix_values 1715 2011-07-08 13:25:40Z adriana 
;
_cod_original_sg_symbol_H-M 'P 21/n  '
_cod_database_code 2225207
_cod_database_fobs_code 2225207

loop_
_symmetry_equiv_pos_as_xyz
'x, y, z'
'-x+1/2, y+1/2, -z+1/2'
'-x, -y, -z'
'x-1/2, -y-1/2, z-1/2'

loop_
_atom_site_type_symbol
_atom_site_label
_atom_site_fract_x
_atom_site_fract_y
_atom_site_fract_z
_atom_site_U_iso_or_equiv
_atom_site_adp_type
_atom_site_calc_flag
_atom_site_refinement_flags
_atom_site_occupancy
_atom_site_disorder_assembly
_atom_site_disorder_group
N N1 1.0562(4) 0.1513(2) 1.06111(16) 0.0535(9) Uani d . 1 . .
H H1 1.1638 0.1618 1.0758 0.064 Uiso calc R 1 . .
N N2 0.6296(5) 0.5330(2) 0.8972(2) 0.0785(11) Uani d . 1 . .
O O1 0.6518(4) 0.0907(2) 0.86907(16) 0.0810(10) Uani d . 1 . .
O O2 0.9341(5) 0.0681(3) 0.84207(18) 0.1139(14) Uani d . 1 . .
O O3 0.6311(3) 0.1834(2) 1.20424(14) 0.0693(9) Uani d . 1 . .
O O4 0.4439(3) 0.1727(2) 1.10883(14) 0.0679(9) Uani d . 1 . .
C C1 1.0290(5) 0.1244(2) 0.9891(2) 0.0495(10) Uani d . 1 A .
C C2 0.8620(5) 0.1274(2) 0.96009(18) 0.0464(9) Uani d . 1 . .
C C3 0.7131(5) 0.1728(2) 1.00311(17) 0.0436(9) Uani d . 1 A .
H H3 0.6020 0.1402 0.9931 0.052 Uiso calc R 1 . .
C C4 0.7524(4) 0.1684(2) 1.08551(17) 0.0414(9) Uani d . 1 . .
C C5 0.9222(5) 0.1625(3) 1.11124(18) 0.0474(9) Uani d . 1 A .
C C6 1.1942(5) 0.0920(3) 0.9527(2) 0.0677(12) Uani d . 1 . .
H H6A 1.1736 0.0334 0.9327 0.102 Uiso calc R 1 A .
H H6B 1.2902 0.0896 0.9885 0.102 Uiso calc R 1 . .
H H6C 1.2250 0.1321 0.9135 0.102 Uiso calc R 1 . .
C C7 0.8257(7) 0.0925(3) 0.8863(2) 0.0648(12) Uani d . 1 A .
C C8 0.624(3) 0.0697(13) 0.7887(8) 0.077(4) Uani d P 0.67(4) A 1
H H8A 0.6810 0.1141 0.7582 0.092 Uiso calc PR 0.67(4) A 1
H H8B 0.6723 0.0115 0.7771 0.092 Uiso calc PR 0.67(4) A 1
C C9 0.428(2) 0.0708(15) 0.7756(8) 0.095(5) Uani d P 0.67(4) A 1
H H9A 0.3732 0.0268 0.8065 0.142 Uiso calc PR 0.67(4) A 1
H H9B 0.4022 0.0574 0.7246 0.142 Uiso calc PR 0.67(4) A 1
H H9C 0.3820 0.1288 0.7873 0.142 Uiso calc PR 0.67(4) A 1
C C8' 0.557(5) 0.036(2) 0.814(2) 0.079(9) Uani d P 0.33(4) A 2
H H8'1 0.4525 0.0074 0.8345 0.094 Uiso calc PR 0.33(4) A 2
H H8'2 0.6338 -0.0093 0.7929 0.094 Uiso calc PR 0.33(4) A 2
C C9' 0.508(6) 0.107(3) 0.7585(16) 0.098(10) Uani d P 0.33(4) A 2
H H9'1 0.4027 0.1381 0.7745 0.146 Uiso calc PR 0.33(4) A 2
H H9'2 0.4844 0.0805 0.7111 0.146 Uiso calc PR 0.33(4) A 2
H H9'3 0.6041 0.1491 0.7547 0.146 Uiso calc PR 0.33(4) A 2
C C10 0.6878(4) 0.2688(2) 0.97650(17) 0.0420(9) Uani d . 1 . .
C C11 0.7898(5) 0.3382(3) 1.0039(2) 0.0577(11) Uani d . 1 A .
H H11 0.8738 0.3263 1.0411 0.069 Uiso calc R 1 . .
C C12 0.7721(5) 0.4242(3) 0.9787(2) 0.0619(11) Uani d . 1 . .
H H12 0.8445 0.4686 0.9990 0.074 Uiso calc R 1 A .
C C13 0.6486(5) 0.4466(3) 0.9232(2) 0.0553(10) Uani d . 1 A .
C C14 0.5446(5) 0.3772(3) 0.8956(2) 0.0629(11) Uani d . 1 . .
H H14 0.4592 0.3888 0.8589 0.076 Uiso calc R 1 A .
C C15 0.5659(5) 0.2911(3) 0.9218(2) 0.0584(11) Uani d . 1 A .
H H15 0.4947 0.2462 0.9015 0.070 Uiso calc R 1 . .
C C16 0.7323(7) 0.6039(3) 0.9282(3) 0.0911(16) Uani d . 1 . .
H H16A 0.7142 0.6064 0.9806 0.137 Uiso calc R 1 . .
H H16B 0.6959 0.6593 0.9060 0.137 Uiso calc R 1 . .
H H16C 0.8563 0.5937 0.9189 0.137 Uiso calc R 1 . .
C C17 0.4833(7) 0.5557(3) 0.8486(3) 0.0834(15) Uani d . 1 . .
H H17A 0.4969 0.5257 0.8021 0.125 Uiso calc R 1 . .
H H17B 0.4815 0.6190 0.8407 0.125 Uiso calc R 1 . .
H H17C 0.3735 0.5374 0.8705 0.125 Uiso calc R 1 . .
C C18 0.5961(5) 0.1746(2) 1.1321(2) 0.0467(9) Uani d . 1 A .
C C19 0.4839(5) 0.1922(3) 1.2541(2) 0.0735(14) Uani d . 1 . .
H H19A 0.3974 0.1452 1.2448 0.088 Uiso calc R 1 . .
H H19B 0.4253 0.2493 1.2466 0.088 Uiso calc R 1 . .
C C20 0.5528(7) 0.1859(4) 1.3293(3) 0.113(2) Uani d . 1 . .
H H20A 0.6072 0.1285 1.3367 0.170 Uiso calc R 1 . .
H H20B 0.4570 0.1932 1.3632 0.170 Uiso calc R 1 . .
H H20C 0.6400 0.2319 1.3377 0.170 Uiso calc R 1 . .
C C21 0.9918(5) 0.1636(3) 1.1893(2) 0.0708(13) Uani d . 1 . .
H H21A 0.9342 0.2103 1.2162 0.106 Uiso calc R 1 A .
H H21B 1.1181 0.1739 1.1895 0.106 Uiso calc R 1 . .
H H21C 0.9677 0.1071 1.2123 0.106 Uiso calc R 1 . .

loop_
_atom_site_aniso_label
_atom_site_aniso_U_11
_atom_site_aniso_U_22
_atom_site_aniso_U_33
_atom_site_aniso_U_12
_atom_site_aniso_U_13
_atom_site_aniso_U_23
N1 0.0339(17) 0.075(2) 0.0513(19) -0.0034(15) 0.0033(15) -0.0005(16)
N2 0.089(3) 0.055(2) 0.091(3) -0.002(2) -0.019(2) 0.017(2)
O1 0.085(2) 0.086(2) 0.071(2) 0.0062(18) -0.0216(17) -0.0345(17)
O2 0.108(3) 0.169(4) 0.065(2) 0.033(3) 0.006(2) -0.044(2)
O3 0.0432(16) 0.118(3) 0.0468(17) 0.0008(15) 0.0103(13) -0.0104(15)
O4 0.0372(16) 0.109(2) 0.0575(17) 0.0035(15) 0.0019(13) 0.0050(15)
C1 0.043(2) 0.056(2) 0.050(2) -0.0050(19) 0.0102(18) 0.0038(19)
C2 0.051(2) 0.048(2) 0.041(2) -0.0027(18) 0.0047(18) -0.0003(17)
C3 0.039(2) 0.053(2) 0.0386(19) -0.0056(17) 0.0000(16) 0.0004(17)
C4 0.037(2) 0.050(2) 0.0371(19) 0.0003(17) 0.0017(16) 0.0013(16)
C5 0.040(2) 0.060(3) 0.043(2) 0.0017(18) 0.0032(18) 0.0021(18)
C6 0.056(3) 0.084(3) 0.064(3) 0.004(2) 0.020(2) -0.003(2)
C7 0.070(3) 0.070(3) 0.054(3) 0.007(2) -0.007(2) -0.009(2)
C8 0.081(10) 0.092(9) 0.058(7) -0.008(6) -0.009(6) -0.029(6)
C9 0.079(10) 0.134(13) 0.071(7) -0.020(7) -0.011(6) -0.032(7)
C8' 0.085(18) 0.079(17) 0.071(16) -0.012(11) -0.005(13) -0.023(13)
C9' 0.10(3) 0.12(2) 0.075(14) -0.004(16) -0.022(15) 0.003(14)
C10 0.041(2) 0.051(2) 0.0346(19) -0.0020(18) 0.0004(16) 0.0033(16)
C11 0.054(2) 0.059(3) 0.059(2) -0.006(2) -0.0139(19) 0.009(2)
C12 0.063(3) 0.055(3) 0.066(3) -0.012(2) -0.016(2) 0.006(2)
C13 0.058(3) 0.054(3) 0.053(2) 0.003(2) 0.002(2) 0.010(2)
C14 0.061(3) 0.066(3) 0.061(3) 0.000(2) -0.018(2) 0.010(2)
C15 0.062(3) 0.056(3) 0.056(2) -0.005(2) -0.018(2) 0.002(2)
C16 0.106(4) 0.065(3) 0.102(4) -0.010(3) -0.005(3) 0.013(3)
C17 0.100(4) 0.069(3) 0.081(3) 0.014(3) -0.007(3) 0.019(3)
C18 0.041(2) 0.057(3) 0.041(2) 0.0039(18) 0.0010(18) 0.0046(18)
C19 0.048(3) 0.113(4) 0.059(3) 0.006(2) 0.018(2) -0.006(2)
C20 0.095(4) 0.186(7) 0.059(3) 0.004(4) 0.022(3) -0.018(3)
C21 0.048(2) 0.112(4) 0.052(2) 0.013(2) -0.005(2) -0.001(2)

loop_
_atom_type_symbol
_atom_type_description
_atom_type_scat_dispersion_real
_atom_type_scat_dispersion_imag
_atom_type_scat_source
C C 0.0033 0.0016 'International Tables Vol C Tables 4.2.6.8 and 6.1.1.4'
H H 0.0000 0.0000 'International Tables Vol C Tables 4.2.6.8 and 6.1.1.4'
O O 0.0106 0.0060 'International Tables Vol C Tables 4.2.6.8 and 6.1.1.4'
N N 0.0061 0.0033 'International Tables Vol C Tables 4.2.6.8 and 6.1.1.4'

loop_
_geom_angle_atom_site_label_1
_geom_angle_atom_site_label_2
_geom_angle_atom_site_label_3
_geom_angle_site_symmetry_1
_geom_angle_site_symmetry_3
_geom_angle
_geom_angle_publ_flag
C1 N1 C5 . . 124.2(3) ?
C1 N1 H1 . . 117.9 ?
C5 N1 H1 . . 117.9 ?
C13 N2 C16 . . 120.9(4) ?
C13 N2 C17 . . 120.2(4) ?
C16 N2 C17 . . 117.9(4) ?
C7 O1 C8' . . 129.0(13) ?
C7 O1 C8 . . 110.6(8) ?
C8' O1 C8 . . 33.4(12) ?
C18 O3 C19 . . 118.7(3) ?
C2 C1 N1 . . 118.6(3) ?
C2 C1 C6 . . 127.7(4) ?
N1 C1 C6 . . 113.7(3) ?
C1 C2 C7 . . 120.1(4) ?
C1 C2 C3 . . 119.9(3) ?
C7 C2 C3 . . 120.0(3) ?
C4 C3 C10 . . 111.8(3) ?
C4 C3 C2 . . 110.4(3) ?
C10 C3 C2 . . 110.2(3) ?
C4 C3 H3 . . 108.1 ?
C10 C3 H3 . . 108.1 ?
C2 C3 H3 . . 108.1 ?
C5 C4 C18 . . 124.6(3) ?
C5 C4 C3 . . 120.5(3) ?
C18 C4 C3 . . 114.9(3) ?
C4 C5 N1 . . 118.5(3) ?
C4 C5 C21 . . 129.4(3) ?
N1 C5 C21 . . 112.1(3) ?
C1 C6 H6A . . 109.5 ?
C1 C6 H6B . . 109.5 ?
H6A C6 H6B . . 109.5 ?
C1 C6 H6C . . 109.5 ?
H6A C6 H6C . . 109.5 ?
H6B C6 H6C . . 109.5 ?
O2 C7 O1 . . 120.4(4) ?
O2 C7 C2 . . 126.8(4) ?
O1 C7 C2 . . 112.8(4) ?
C9 C8 O1 . . 106.0(14) ?
C9 C8 H8A . . 110.5 ?
O1 C8 H8A . . 110.5 ?
C9 C8 H8B . . 110.5 ?
O1 C8 H8B . . 110.5 ?
H8A C8 H8B . . 108.7 ?
O1 C8' C9' . . 99(3) ?
O1 C8' H8'1 . . 111.9 ?
C9' C8' H8'1 . . 111.9 ?
O1 C8' H8'2 . . 111.9 ?
C9' C8' H8'2 . . 111.9 ?
H8'1 C8' H8'2 . . 109.6 ?
C8' C9' H9'1 . . 109.5 ?
C8' C9' H9'2 . . 109.5 ?
H9'1 C9' H9'2 . . 109.5 ?
C8' C9' H9'3 . . 109.5 ?
H9'1 C9' H9'3 . . 109.5 ?
H9'2 C9' H9'3 . . 109.5 ?
C15 C10 C11 . . 115.7(3) ?
C15 C10 C3 . . 122.1(3) ?
C11 C10 C3 . . 122.2(3) ?
C12 C11 C10 . . 122.6(4) ?
C12 C11 H11 . . 118.7 ?
C10 C11 H11 . . 118.7 ?
C11 C12 C13 . . 121.7(4) ?
C11 C12 H12 . . 119.2 ?
C13 C12 H12 . . 119.2 ?
N2 C13 C14 . . 121.7(4) ?
N2 C13 C12 . . 122.2(4) ?
C14 C13 C12 . . 116.1(4) ?
C15 C14 C13 . . 121.0(4) ?
C15 C14 H14 . . 119.5 ?
C13 C14 H14 . . 119.5 ?
C10 C15 C14 . . 122.9(4) ?
C10 C15 H15 . . 118.5 ?
C14 C15 H15 . . 118.5 ?
N2 C16 H16A . . 109.5 ?
N2 C16 H16B . . 109.5 ?
H16A C16 H16B . . 109.5 ?
N2 C16 H16C . . 109.5 ?
H16A C16 H16C . . 109.5 ?
H16B C16 H16C . . 109.5 ?
N2 C17 H17A . . 109.5 ?
N2 C17 H17B . . 109.5 ?
H17A C17 H17B . . 109.5 ?
N2 C17 H17C . . 109.5 ?
H17A C17 H17C . . 109.5 ?
H17B C17 H17C . . 109.5 ?
O4 C18 O3 . . 120.7(3) ?
O4 C18 C4 . . 124.1(3) ?
O3 C18 C4 . . 115.1(3) ?
O3 C19 C20 . . 108.4(4) ?
O3 C19 H19A . . 110.0 ?
C20 C19 H19A . . 110.0 ?
O3 C19 H19B . . 110.0 ?
C20 C19 H19B . . 110.0 ?
H19A C19 H19B . . 108.4 ?
C19 C20 H20A . . 109.5 ?
C19 C20 H20B . . 109.5 ?
H20A C20 H20B . . 109.5 ?
C19 C20 H20C . . 109.5 ?
H20A C20 H20C . . 109.5 ?
H20B C20 H20C . . 109.5 ?
C5 C21 H21A . . 109.5 ?
C5 C21 H21B . . 109.5 ?
H21A C21 H21B . . 109.5 ?
C5 C21 H21C . . 109.5 ?
H21A C21 H21C . . 109.5 ?
H21B C21 H21C . . 109.5 ?

loop_
_geom_bond_atom_site_label_1
_geom_bond_atom_site_label_2
_geom_bond_site_symmetry_2
_geom_bond_distance
_geom_bond_publ_flag
N1 C1 . 1.374(4) ?
N1 C5 . 1.375(4) ?
N1 H1 . 0.8600 ?
N2 C13 . 1.384(5) ?
N2 C16 . 1.421(5) ?
N2 C17 . 1.434(5) ?
O1 C7 . 1.336(5) ?
O1 C8' . 1.47(2) ?
O1 C8 . 1.497(11) ?
O2 C7 . 1.208(5) ?
O3 C18 . 1.332(4) ?
O3 C19 . 1.444(4) ?
O4 C18 . 1.210(4) ?
C1 C2 . 1.350(5) ?
C1 C6 . 1.495(5) ?
C2 C7 . 1.453(5) ?
C2 C3 . 1.531(5) ?
C3 C4 . 1.514(4) ?
C3 C10 . 1.528(5) ?
C3 H3 . 0.9800 ?
C4 C5 . 1.352(5) ?
C4 C18 . 1.459(5) ?
C5 C21 . 1.495(5) ?
C6 H6A . 0.9600 ?
C6 H6B . 0.9600 ?
C6 H6C . 0.9600 ?
C8 C9 . 1.48(3) ?
C8 H8A . 0.9700 ?
C8 H8B . 0.9700 ?
C9 H9A . 0.9600 ?
C9 H9B . 0.9600 ?
C9 H9C . 0.9600 ?
C8' C9' . 1.51(7) ?
C8' H8'1 . 0.9700 ?
C8' H8'2 . 0.9700 ?
C9' H9'1 . 0.9600 ?
C9' H9'2 . 0.9600 ?
C9' H9'3 . 0.9600 ?
C10 C15 . 1.376(5) ?
C10 C11 . 1.377(5) ?
C11 C12 . 1.372(5) ?
C11 H11 . 0.9300 ?
C12 C13 . 1.393(5) ?
C12 H12 . 0.9300 ?
C13 C14 . 1.388(5) ?
C14 C15 . 1.381(5) ?
C14 H14 . 0.9300 ?
C15 H15 . 0.9300 ?
C16 H16A . 0.9600 ?
C16 H16B . 0.9600 ?
C16 H16C . 0.9600 ?
C17 H17A . 0.9600 ?
C17 H17B . 0.9600 ?
C17 H17C . 0.9600 ?
C19 C20 . 1.447(6) ?
C19 H19A . 0.9700 ?
C19 H19B . 0.9700 ?
C20 H20A . 0.9600 ?
C20 H20B . 0.9600 ?
C20 H20C . 0.9600 ?
C21 H21A . 0.9600 ?
C21 H21B . 0.9600 ?
C21 H21C . 0.9600 ?

loop_
_geom_hbond_atom_site_label_D
_geom_hbond_atom_site_label_H
_geom_hbond_atom_site_label_A
_geom_hbond_site_symmetry_A
_geom_hbond_distance_DH
_geom_hbond_distance_HA
_geom_hbond_distance_DA
_geom_hbond_angle_DHA
N1 H1 O4 1_655 0.86 2.18 3.036(4) 173.3
